data_2010707
loop_
_publ_author_name
'Guzei, Ilia A.'
'Radzewich, Catherine E.'
'Jordan, Richard F.'

_publ_section_title
;
 Halocarbon and arene coordination of lithium(I) in
 (1-anilino-3-phenyliminopropenyl)chloro(methyl)aluminium
 bis{[tetrakis(pentafluorophenyl)borato]lithium} benzene solvate
;
_journal_issue 3
_journal_name_full 'Acta Crystallographica Section C'
_journal_page_first 279
_journal_page_last 281
_journal_paper_doi 10.1107/S0108270199012135
_journal_volume 56
_journal_year 2000
_chemical_formula_iupac '[Al Cl (C H3) (C15 H13 N2)] [Li1 (C24 B F20)]2, C6 H6'
_chemical_formula_moiety '2C24 B1 F20 Li1, C16 H16 Al1 Cl1 N2, C6 H6'
_chemical_formula_sum 'C70 H22 Al B2 Cl F40 Li2 N2'
_chemical_formula_weight 1748.83
_chemical_name_systematic
;
 ?
;
_space_group_IT_number 2
_symmetry_cell_setting triclinic
_symmetry_space_group_name_Hall '-P 1'
_symmetry_space_group_name_H-M 'P -1'
_audit_creation_method SHELXL-97
_cell_angle_alpha 79.7430(10)
_cell_angle_beta 80.8290(10)
_cell_angle_gamma 64.0770(10)
_cell_formula_units_Z 2
_cell_length_a 12.2522(9)
_cell_length_b 13.8727(10)
_cell_length_c 22.2931(16)
_cell_measurement_reflns_used 4465
_cell_measurement_temperature 173(2)
_cell_measurement_theta_max 28
_cell_measurement_theta_min 2
_cell_volume 3339.2(4)
_computing_cell_refinement SMART
_computing_data_collection 'SMART (Bruker, 1997)'
_computing_data_reduction 'SHELXTL (Sheldrick, 1998)'
_computing_molecular_graphics SHELXTL
_computing_publication_material SHELXTL
_computing_structure_refinement 'SHELXL97 (Sheldrick, 1997)'
_computing_structure_solution 'SHELXS97 (Sheldrick, 1990)'
_diffrn_ambient_temperature 173(2)
_diffrn_measured_fraction_theta_full .912
_diffrn_measured_fraction_theta_max .912
_diffrn_measurement_device_type 'Bruker CCD 1000'
_diffrn_measurement_method '\f and \w'
_diffrn_radiation_monochromator graphite
_diffrn_radiation_source 'fine-focus sealed tube'
_diffrn_radiation_type MoK\a
_diffrn_radiation_wavelength .71073
_diffrn_reflns_av_R_equivalents .024
_diffrn_reflns_av_sigmaI/netI .0773
_diffrn_reflns_limit_h_max 15
_diffrn_reflns_limit_h_min -14
_diffrn_reflns_limit_k_max 17
_diffrn_reflns_limit_k_min -16
_diffrn_reflns_limit_l_max 27
_diffrn_reflns_limit_l_min -27
_diffrn_reflns_number 17369
_diffrn_reflns_theta_full 26.37
_diffrn_reflns_theta_max 26.37
_diffrn_reflns_theta_min 1.99
_exptl_absorpt_coefficient_mu .230
_exptl_absorpt_correction_T_max .945
_exptl_absorpt_correction_T_min .894
_exptl_absorpt_correction_type empirical
_exptl_absorpt_process_details '(SADABS; Blessing, 1995)'
_exptl_crystal_colour 'pale yellow'
_exptl_crystal_density_diffrn 1.739
_exptl_crystal_density_method 'not measured'
_exptl_crystal_description needle
_exptl_crystal_F_000 1724
_exptl_crystal_size_max .50
_exptl_crystal_size_mid .34
_exptl_crystal_size_min .25
_refine_diff_density_max .34
_refine_diff_density_min -.29
_refine_ls_extinction_method none
_refine_ls_goodness_of_fit_ref .933
_refine_ls_hydrogen_treatment constr
_refine_ls_matrix_type full
_refine_ls_number_parameters 1058
_refine_ls_number_reflns 12479
_refine_ls_number_restraints 0
_refine_ls_restrained_S_all .933
_refine_ls_R_factor_all .089
_refine_ls_R_factor_gt .043
_refine_ls_shift/su_max <0.001
_refine_ls_shift/su_mean .000
_refine_ls_structure_factor_coef Fsqd
_refine_ls_weighting_details 'calc w = 1/[\s^2^(Fo^2^)+(0.0350P)^2^] where P = (Fo^2^+2Fc^2^)/3'
_refine_ls_weighting_scheme calc
_refine_ls_wR_factor_ref .094
_reflns_number_gt 7428
_reflns_number_total 12479
_reflns_threshold_expression I>2\s(I)
_cod_data_source_file da1092.cif
_cod_data_source_block I
_cod_depositor_comments
;
The following automatic conversions were performed:
'_symmetry_cell_setting' value 'Triclinic' changed to 'triclinic'
according to '/home/saulius/struct/CIF-dictionaries/cif_core.dic'
dictionary named 'cif_core.dic' version 2.4.1 from 2010-06-29.

Automatic conversion script
Id: cif_fix_enum 1527 2010-12-29 10:47:43Z saulius 

The following automatic conversions were performed:

'_symmetry_cell_setting' value 'Triclinic' changed to 'triclinic'
according to /home/saulius/struct/CIF-dictionaries/cif_core.dic
dictionary named 'cif_core.dic' version 2.4.1 from 2010-06-29.

Automatic conversion script
Id: cif_fix_values 1715 2011-07-08 13:25:40Z adriana 
;
_cod_original_sg_symbol_H-M P-1
_cod_database_code 2010707

loop_
_symmetry_equiv_pos_as_xyz
'x, y, z'
'-x, -y, -z'

loop_
_atom_site_label
_atom_site_fract_x
_atom_site_fract_y
_atom_site_fract_z
_atom_site_U_iso_or_equiv
_atom_site_adp_type
_atom_site_calc_flag
_atom_site_refinement_flags
_atom_site_occupancy
_atom_site_disorder_assembly
_atom_site_disorder_group
_atom_site_type_symbol
Al .60242(7) .48358(6) .37347(4) .0280(2) Uani d . 1 . . Al
Cl .72590(6) .32505(5) .41791(3) .03762(19) Uani d . 1 . . Cl
F18 .07391(14) .09000(11) .42009(6) .0351(4) Uani d . 1 . . F
F19 .01388(14) .30094(12) .39297(7) .0385(4) Uani d . 1 . . F
F20 -.00675(14) .39508(12) .27423(7) .0416(4) Uani d . 1 . . F
F21 .03232(14) .26980(12) .18379(7) .0390(4) Uani d . 1 . . F
F22 .09310(13) .06389(11) .20839(6) .0326(4) Uani d . 1 . . F
F24 .23122(13) -.13582(11) .46754(6) .0318(4) Uani d . 1 . . F
F25 .44483(13) -.16507(12) .49076(7) .0374(4) Uani d . 1 . . F
F26 .60912(14) -.13254(14) .39995(8) .0492(5) Uani d . 1 . . F
F27 .54934(14) -.07929(13) .28096(7) .0450(4) Uani d . 1 . . F
F28 .33475(13) -.05670(12) .25560(6) .0371(4) Uani d . 1 . . F
F30 -.07156(13) -.01786(12) .27381(7) .0369(4) Uani d . 1 . . F
F31 -.08569(15) -.10635(13) .18053(7) .0441(4) Uani d . 1 . . F
F32 .11052(16) -.27591(13) .13748(7) .0488(5) Uani d . 1 . . F
F33 .32534(15) -.35398(12) .18999(7) .0473(5) Uani d . 1 . . F
F34 .34340(14) -.26531(12) .28140(7) .0395(4) Uani d . 1 . . F
F36 -.12851(13) .06669(11) .39485(6) .0310(4) Uani d . 1 . . F
F37 -.26211(13) -.01169(12) .46921(7) .0350(4) Uani d . 1 . . F
F38 -.17501(14) -.22529(12) .51398(7) .0413(4) Uani d . 1 . . F
F39 .06221(14) -.35909(11) .48142(7) .0390(4) Uani d . 1 . . F
F40 .20138(13) -.28241(11) .40197(7) .0345(4) Uani d . 1 . . F
F42 .49328(14) .40836(12) .13922(7) .0377(4) Uani d . 1 . . F
F43 .61152(15) .49865(13) .05473(8) .0471(5) Uani d . 1 . . F
F44 .71946(17) .40914(14) -.05028(8) .0546(5) Uani d . 1 . . F
F45 .71174(16) .22087(13) -.06671(7) .0487(5) Uani d . 1 . . F
F46 .59736(14) .12964(12) .01564(7) .0361(4) Uani d . 1 . . F
F48 .28843(14) .38388(12) .22430(7) .0423(4) Uani d . 1 . . F
F49 .07837(15) .54357(12) .19933(7) .0478(5) Uani d . 1 . . F
F50 -.00859(15) .57620(13) .08914(9) .0583(5) Uani d . 1 . . F
F51 .12445(15) .43764(14) .00433(8) .0562(5) Uani d . 1 . . F
F52 .33117(13) .26880(12) .03052(7) .0383(4) Uani d . 1 . . F
F54 .68651(13) .02540(12) .13052(7) .0398(4) Uani d . 1 . . F
F55 .72013(15) -.17577(13) .12445(8) .0522(5) Uani d . 1 . . F
F56 .52655(17) -.22162(13) .12054(9) .0594(5) Uani d . 1 . . F
F57 .29541(15) -.05566(13) .12346(8) .0469(5) Uani d . 1 . . F
F58 .26051(13) .14056(12) .12930(7) .0354(4) Uani d . 1 . . F
F60 .32668(14) .17031(12) .24918(7) .0393(4) Uani d . 1 . . F
F61 .37869(16) .14458(13) .36448(7) .0504(5) Uani d . 1 . . F
F62 .58664(16) .15289(13) .38812(7) .0495(5) Uani d . 1 . . F
F63 .73948(15) .18764(13) .29326(7) .0481(5) Uani d . 1 . . F
F64 .69147(14) .21207(13) .17864(7) .0399(4) Uani d . 1 . . F
N1 .6960(2) .52573(17) .30786(10) .0310(6) Uani d . 1 . . N
N2 .50606(19) .45562(17) .32695(10) .0285(5) Uani d . 1 . . N
B1 .1351(3) -.0687(2) .33776(14) .0269(7) Uani d . 1 . . B
B2 .4604(3) .2167(2) .13751(14) .0261(7) Uani d . 1 . . B
C1 .5151(3) .5906(2) .42860(13) .0368(7) Uani d . 1 . . C
H1A .4744 .6613 .4050 .055 Uiso calc R 1 . . H
H1B .5724 .5936 .4535 .055 Uiso calc R 1 . . H
H1C .4542 .5714 .4554 .055 Uiso calc R 1 . . H
C2 .7015(3) .5040(2) .25142(13) .0362(7) Uani d . 1 . . C
H2 .7592 .5182 .2218 .043 Uiso calc R 1 . . H
C3 .6311(3) .4626(2) .23211(13) .0372(7) Uani d . 1 . . C
H3 .6497 .4437 .1916 .045 Uiso calc R 1 . . H
C4 .5349(3) .4465(2) .26731(12) .0334(7) Uani d . 1 . . C
H4 .4856 .4274 .2473 .040 Uiso calc R 1 . . H
C5 .7574(2) .5883(2) .31723(13) .0302(7) Uani d . 1 . . C
C6 .7605(3) .6728(2) .27394(14) .0392(8) Uani d . 1 . . C
H6 .7225 .6892 .2372 .047 Uiso calc R 1 . . H
C7 .8186(3) .7329(3) .28435(15) .0487(9) Uani d . 1 . . C
H7 .8211 .7902 .2545 .058 Uiso calc R 1 . . H
C8 .8729(3) .7108(3) .33732(16) .0463(8) Uani d . 1 . . C
H8 .9138 .7520 .3438 .056 Uiso calc R 1 . . H
C9 .8681(3) .6288(2) .38118(14) .0401(8) Uani d . 1 . . C
H9 .9043 .6145 .4183 .048 Uiso calc R 1 . . H
C10 .8108(2) .5674(2) .37134(13) .0331(7) Uani d . 1 . . C
H10 .8079 .5108 .4016 .040 Uiso calc R 1 . . H
C11 .3951(2) .4489(2) .35500(12) .0282(7) Uani d . 1 . . C
C12 .3920(3) .4008(2) .41520(13) .0328(7) Uani d . 1 . . C
H12 .4622 .3738 .4370 .039 Uiso calc R 1 . . H
C13 .2875(3) .3921(2) .44346(14) .0387(8) Uani d . 1 . . C
H13 .2861 .3590 .4846 .046 Uiso calc R 1 . . H
C14 .1853(3) .4313(2) .41231(14) .0386(8) Uani d . 1 . . C
H14 .1135 .4247 .4316 .046 Uiso calc R 1 . . H
C15 .1877(3) .4803(2) .35295(14) .0384(8) Uani d . 1 . . C
H15 .1172 .5074 .3314 .046 Uiso calc R 1 . . H
C16 .2915(3) .4904(2) .32426(13) .0335(7) Uani d . 1 . . C
H16 .2916 .5258 .2836 .040 Uiso calc R 1 . . H
C17 .0843(2) .0633(2) .31723(11) .0246(6) Uani d . 1 . . C
C18 .0636(2) .1327(2) .36038(11) .0264(6) Uani d . 1 . . C
C19 .0325(2) .2411(2) .34791(12) .0275(6) Uani d . 1 . . C
C20 .0213(2) .2895(2) .28866(13) .0287(7) Uani d . 1 . . C
C21 .0408(2) .2257(2) .24365(12) .0285(7) Uani d . 1 . . C
C22 .0717(2) .1184(2) .25866(12) .0265(6) Uani d . 1 . . C
C23 .2705(2) -.0982(2) .35881(12) .0270(6) Uani d . 1 . . C
C24 .3069(2) -.1228(2) .41726(12) .0260(6) Uani d . 1 . . C
C25 .4181(3) -.1362(2) .43125(12) .0288(7) Uani d . 1 . . C
C26 .5018(3) -.1222(2) .38626(13) .0323(7) Uani d . 1 . . C
C27 .4716(3) -.0958(2) .32692(13) .0322(7) Uani d . 1 . . C
C28 .3593(3) -.0848(2) .31485(12) .0290(7) Uani d . 1 . . C
C29 .1373(2) -.13369(19) .28175(11) .0256(6) Uani d . 1 . . C
C30 .0309(2) -.1019(2) .25428(12) .0286(7) Uani d . 1 . . C
C31 .0206(3) -.1463(2) .20626(12) .0323(7) Uani d . 1 . . C
C32 .1206(3) -.2318(2) .18444(12) .0346(7) Uani d . 1 . . C
C33 .2271(3) -.2701(2) .21055(12) .0334(7) Uani d . 1 . . C
C34 .2336(2) -.2211(2) .25814(12) .0297(7) Uani d . 1 . . C
C35 .0472(2) -.1039(2) .39313(11) .0233(6) Uani d . 1 . . C
C36 -.0721(2) -.0419(2) .41325(11) .0242(6) Uani d . 1 . . C
C37 -.1454(2) -.0813(2) .45284(12) .0259(6) Uani d . 1 . . C
C38 -.1022(3) -.1877(2) .47581(12) .0282(7) Uani d . 1 . . C
C39 .0164(3) -.2542(2) .45919(12) .0267(6) Uani d . 1 . . C
C40 .0864(2) -.2119(2) .41815(12) .0257(6) Uani d . 1 . . C
C41 .5420(2) .2618(2) .08402(12) .0275(6) Uani d . 1 . . C
C42 .5484(2) .3582(2) .08833(12) .0278(7) Uani d . 1 . . C
C43 .6069(3) .4075(2) .04529(13) .0332(7) Uani d . 1 . . C
C44 .6626(3) .3617(2) -.00734(13) .0344(7) Uani d . 1 . . C
C45 .6575(3) .2675(2) -.01526(12) .0350(7) Uani d . 1 . . C
C46 .5982(2) .2210(2) .02929(12) .0294(7) Uani d . 1 . . C
C47 .3215(2) .3135(2) .12963(12) .0261(6) Uani d . 1 . . C
C48 .2505(2) .3892(2) .16956(12) .0310(7) Uani d . 1 . . C
C49 .1414(3) .4749(2) .15746(13) .0346(7) Uani d . 1 . . C
C50 .0970(3) .4916(2) .10213(15) .0387(8) Uani d . 1 . . C
C51 .1640(3) .4209(2) .06029(13) .0363(7) Uani d . 1 . . C
C52 .2710(2) .3363(2) .07441(12) .0306(7) Uani d . 1 . . C
C53 .4730(2) .0961(2) .12885(11) .0254(6) Uani d . 1 . . C
C54 .5867(3) .0083(2) .12812(12) .0308(7) Uani d . 1 . . C
C55 .6066(3) -.0961(2) .12488(13) .0351(7) Uani d . 1 . . C
C56 .5093(3) -.1200(2) .12255(13) .0386(8) Uani d . 1 . . C
C57 .3958(3) -.0376(2) .12358(12) .0345(7) Uani d . 1 . . C
C58 .3812(2) .0656(2) .12681(12) .0282(7) Uani d . 1 . . C
C59 .5029(2) .1974(2) .20719(12) .0278(6) Uani d . 1 . . C
C60 .4313(2) .1763(2) .25780(12) .0305(7) Uani d . 1 . . C
C61 .4552(3) .1624(2) .31781(13) .0361(7) Uani d . 1 . . C
C62 .5597(3) .1664(2) .32901(13) .0371(8) Uani d . 1 . . C
C63 .6372(3) .1827(2) .28162(13) .0341(7) Uani d . 1 . . C
C64 .6082(3) .1967(2) .22253(12) .0305(7) Uani d . 1 . . C
C100 1.0445(3) .0412(3) .05656(16) .0557(9) Uani d . 1 . . C
H100 1.0663 -.0342 .0612 .067 Uiso calc R 1 . . H
C101 1.1178(3) .0839(3) .01747(15) .0604(10) Uani d . 1 . . C
H101 1.1893 .0376 -.0044 .072 Uiso calc R 1 . . H
C102 1.0866(3) .1931(3) .01061(14) .0541(9) Uani d . 1 . . C
H102 1.1356 .2226 -.0164 .065 Uiso calc R 1 . . H
C103 .9844(3) .2589(3) .04305(14) .0481(9) Uani d . 1 . . C
H103 .9629 .3342 .0388 .058 Uiso calc R 1 . . H
C104 .9123(3) .2164(3) .08192(14) .0479(9) Uani d . 1 . . C
H104 .8420 .2627 .1046 .057 Uiso calc R 1 . . H
C105 .9415(2) .1075(2) .08815(11) .0500(9) Uani d . 1 . . C
H105 .8906 .0788 .1141 .060 Uiso calc R 1 . . H
Li1 -.2926(2) .1615(2) .44268(11) .0395(12) Uani d R 1 . . Li
Li2 .1203(2) .1192(2) .12298(11) .0536(15) Uani d R 1 . . Li

loop_
_atom_site_aniso_label
_atom_site_aniso_U_11
_atom_site_aniso_U_22
_atom_site_aniso_U_33
_atom_site_aniso_U_12
_atom_site_aniso_U_13
_atom_site_aniso_U_23
Al .0306(5) .0298(5) .0276(5) -.0154(4) -.0022(4) -.0063(4)
Cl .0353(4) .0329(4) .0452(4) -.0148(3) -.0089(3) .0001(3)
F18 .0494(10) .0347(9) .0238(8) -.0193(8) -.0041(7) -.0051(7)
F19 .0469(11) .0345(9) .0382(9) -.0182(8) -.0015(8) -.0143(8)
F20 .0477(11) .0278(9) .0469(10) -.0157(8) -.0001(8) -.0029(8)
F21 .0467(10) .0372(9) .0299(9) -.0185(8) -.0042(8) .0063(7)
F22 .0414(10) .0348(9) .0228(8) -.0171(8) -.0025(7) -.0045(7)
F24 .0341(9) .0401(9) .0241(8) -.0192(8) -.0009(7) -.0030(7)
F25 .0368(10) .0440(10) .0290(9) -.0116(8) -.0099(7) -.0067(7)
F26 .0290(10) .0701(12) .0514(11) -.0211(9) -.0051(8) -.0126(9)
F27 .0350(10) .0580(11) .0397(10) -.0224(9) .0053(8) -.0010(9)
F28 .0397(10) .0466(10) .0241(9) -.0202(8) -.0005(7) .0012(7)
F30 .0297(9) .0423(10) .0395(10) -.0134(8) -.0030(7) -.0118(8)
F31 .0483(11) .0610(11) .0376(10) -.0347(9) -.0102(8) -.0048(8)
F32 .0754(13) .0571(11) .0325(9) -.0432(10) .0045(9) -.0184(8)
F33 .0586(12) .0359(10) .0381(10) -.0114(9) .0074(9) -.0153(8)
F34 .0364(10) .0356(9) .0383(10) -.0055(8) -.0034(8) -.0099(8)
F36 .0308(9) .0261(8) .0322(9) -.0099(7) -.0009(7) -.0010(7)
F37 .0286(9) .0390(9) .0365(9) -.0148(8) .0043(7) -.0077(7)
F38 .0426(10) .0441(10) .0415(10) -.0263(9) .0042(8) -.0010(8)
F39 .0467(11) .0277(9) .0417(10) -.0169(8) .0005(8) -.0030(8)
F40 .0314(10) .0289(8) .0384(9) -.0086(7) .0002(7) -.0064(7)
F42 .0441(10) .0426(10) .0344(9) -.0230(8) .0007(8) -.0155(8)
F43 .0611(12) .0433(10) .0518(11) -.0353(9) -.0001(9) -.0117(9)
F44 .0720(13) .0575(12) .0485(11) -.0464(11) .0171(10) -.0104(9)
F45 .0650(12) .0566(11) .0344(10) -.0383(10) .0205(9) -.0183(9)
F46 .0487(11) .0393(9) .0303(9) -.0275(8) .0048(8) -.0120(7)
F48 .0482(11) .0438(10) .0327(9) -.0136(8) -.0050(8) -.0132(8)
F49 .0483(11) .0353(9) .0502(11) -.0114(8) .0096(9) -.0107(8)
F50 .0410(11) .0483(11) .0701(13) -.0024(9) -.0168(10) -.0030(10)
F51 .0480(11) .0642(12) .0512(11) -.0133(9) -.0259(9) -.0027(9)
F52 .0356(10) .0495(10) .0317(9) -.0162(8) -.0080(8) -.0098(8)
F54 .0273(9) .0439(10) .0492(11) -.0149(8) -.0071(8) -.0052(8)
F55 .0432(11) .0367(10) .0651(12) -.0067(9) -.0041(9) -.0058(9)
F56 .0721(14) .0374(10) .0733(13) -.0276(10) .0028(11) -.0142(10)
F57 .0515(12) .0543(11) .0536(11) -.0382(9) .0037(9) -.0169(9)
F58 .0262(9) .0391(9) .0465(10) -.0173(8) .0004(8) -.0129(8)
F60 .0410(10) .0512(10) .0323(9) -.0271(9) .0018(8) -.0055(8)
F61 .0665(13) .0576(11) .0288(9) -.0316(10) .0051(9) -.0029(8)
F62 .0670(12) .0541(11) .0267(9) -.0210(9) -.0162(8) -.0046(8)
F63 .0437(11) .0549(11) .0491(11) -.0157(9) -.0226(9) -.0114(9)
F64 .0317(10) .0572(11) .0354(9) -.0221(8) -.0044(8) -.0068(8)
N1 .0324(14) .0330(13) .0311(14) -.0164(11) -.0014(11) -.0068(11)
N2 .0305(14) .0333(13) .0266(13) -.0178(11) .0005(11) -.0069(10)
B1 .0314(19) .0265(17) .0224(16) -.0122(15) .0006(14) -.0048(13)
B2 .0230(18) .0319(18) .0261(17) -.0131(15) -.0025(14) -.0053(14)
C1 .0424(19) .0347(17) .0382(17) -.0198(15) .0000(14) -.0104(14)
C2 .0348(18) .0417(18) .0324(17) -.0175(15) .0009(14) -.0050(14)
C3 .0408(19) .054(2) .0273(16) -.0285(16) .0051(15) -.0140(15)
C4 .0372(18) .0378(17) .0329(17) -.0199(15) -.0062(14) -.0093(14)
C5 .0233(16) .0351(17) .0342(17) -.0145(13) .0030(13) -.0081(14)
C6 .0391(19) .0452(19) .0399(18) -.0258(16) -.0038(15) .0003(15)
C7 .047(2) .053(2) .054(2) -.0328(18) .0005(18) .0004(17)
C8 .0336(19) .050(2) .066(2) -.0263(16) .0023(18) -.0177(19)
C9 .0340(18) .0476(19) .0457(19) -.0206(16) -.0040(15) -.0131(16)
C10 .0278(17) .0371(17) .0354(17) -.0149(14) .0013(14) -.0073(14)
C11 .0327(17) .0244(15) .0312(16) -.0151(13) -.0003(14) -.0066(12)
C12 .0330(18) .0367(17) .0334(17) -.0188(14) -.0054(14) -.0025(13)
C13 .044(2) .0400(18) .0367(17) -.0233(16) -.0023(16) -.0012(14)
C14 .0359(19) .0400(18) .046(2) -.0222(15) .0002(16) -.0065(15)
C15 .0315(18) .0398(18) .049(2) -.0166(15) -.0093(15) -.0071(15)
C16 .0354(18) .0360(17) .0328(17) -.0171(15) -.0047(14) -.0060(13)
C17 .0190(15) .0297(15) .0262(15) -.0114(12) .0014(12) -.0060(12)
C18 .0279(16) .0307(16) .0213(15) -.0141(13) -.0031(12) .0010(12)
C19 .0277(16) .0282(16) .0297(16) -.0134(13) -.0018(13) -.0072(13)
C20 .0224(16) .0224(15) .0403(17) -.0097(12) -.0007(13) -.0029(13)
C21 .0276(16) .0322(16) .0244(15) -.0152(13) .0004(13) .0042(13)
C22 .0278(16) .0283(16) .0247(15) -.0125(13) -.0003(12) -.0068(12)
C23 .0300(16) .0236(14) .0261(15) -.0107(13) -.0004(13) -.0033(12)
C24 .0263(16) .0242(15) .0256(15) -.0105(13) .0026(13) -.0030(12)
C25 .0324(17) .0275(15) .0233(15) -.0082(13) -.0068(14) -.0034(12)
C26 .0239(17) .0337(16) .0396(18) -.0109(13) -.0046(14) -.0070(14)
C27 .0278(17) .0328(16) .0336(17) -.0130(14) .0048(14) -.0046(13)
C28 .0356(18) .0304(16) .0191(15) -.0130(14) -.0026(13) -.0010(12)
C29 .0298(16) .0233(14) .0241(15) -.0143(13) .0026(13) .0000(12)
C30 .0312(17) .0289(15) .0270(15) -.0150(14) .0017(13) -.0045(12)
C31 .0387(19) .0403(17) .0274(16) -.0266(15) -.0031(14) -.0005(13)
C32 .057(2) .0383(17) .0219(15) -.0335(17) .0048(15) -.0077(13)
C33 .046(2) .0252(16) .0269(16) -.0149(15) .0092(15) -.0095(13)
C34 .0313(17) .0281(15) .0269(15) -.0114(14) -.0020(13) .0005(13)
C35 .0274(16) .0286(15) .0177(14) -.0140(13) -.0031(12) -.0051(11)
C36 .0312(17) .0242(15) .0195(14) -.0127(13) -.0060(12) -.0023(12)
C37 .0229(16) .0301(16) .0257(15) -.0107(13) .0014(13) -.0100(12)
C38 .0356(18) .0344(17) .0215(15) -.0233(15) .0026(13) -.0023(13)
C39 .0361(18) .0201(15) .0260(15) -.0130(14) -.0046(13) -.0035(12)
C40 .0259(16) .0285(15) .0252(15) -.0118(13) -.0019(13) -.0087(12)
C41 .0250(16) .0333(16) .0277(15) -.0138(13) -.0053(12) -.0054(13)
C42 .0275(16) .0343(16) .0234(15) -.0124(13) -.0044(13) -.0073(13)
C43 .0376(18) .0319(17) .0400(18) -.0227(14) -.0058(15) -.0047(14)
C44 .0343(18) .0417(18) .0337(17) -.0255(15) .0026(14) -.0002(14)
C45 .0415(19) .0406(18) .0267(16) -.0212(15) .0028(14) -.0084(14)
C46 .0296(17) .0321(16) .0335(17) -.0178(14) -.0051(13) -.0064(13)
C47 .0249(16) .0322(16) .0268(15) -.0183(13) -.0002(12) -.0025(12)
C48 .0336(18) .0352(17) .0288(16) -.0187(14) -.0053(13) -.0018(13)
C49 .0323(18) .0290(16) .0415(18) -.0145(14) .0075(15) -.0075(14)
C50 .0240(17) .0358(18) .052(2) -.0095(14) -.0054(15) -.0009(15)
C51 .0316(18) .0465(19) .0354(17) -.0193(15) -.0139(14) .0014(15)
C52 .0273(17) .0364(17) .0321(16) -.0169(14) -.0003(13) -.0069(13)
C53 .0239(16) .0347(16) .0206(14) -.0152(13) -.0014(12) -.0032(12)
C54 .0320(18) .0371(17) .0276(16) -.0193(15) -.0023(13) -.0023(13)
C55 .0334(18) .0293(17) .0332(17) -.0060(15) .0021(14) -.0052(13)
C56 .052(2) .0293(17) .0377(18) -.0208(16) .0010(16) -.0060(14)
C57 .0384(19) .0452(19) .0279(16) -.0259(17) .0032(14) -.0079(14)
C58 .0244(16) .0321(16) .0258(15) -.0093(13) .0008(12) -.0075(12)
C59 .0310(17) .0289(15) .0248(15) -.0123(13) -.0036(13) -.0062(12)
C60 .0304(17) .0327(16) .0317(17) -.0138(14) -.0090(14) -.0053(13)
C61 .047(2) .0331(17) .0254(16) -.0156(15) .0040(15) -.0059(13)
C62 .050(2) .0331(17) .0251(16) -.0095(15) -.0171(15) -.0042(13)
C63 .0322(18) .0343(17) .0365(18) -.0105(14) -.0110(15) -.0085(14)
C64 .0302(17) .0340(16) .0270(16) -.0126(14) -.0026(14) -.0054(13)
C100 .064(3) .053(2) .056(2) -.025(2) -.019(2) -.0098(19)
C101 .053(2) .079(3) .040(2) -.019(2) .0026(18) -.017(2)
C102 .052(2) .075(3) .0354(19) -.032(2) -.0013(17) .0040(18)
C103 .047(2) .052(2) .046(2) -.0220(18) -.0080(17) .0011(17)
C104 .0320(19) .064(2) .045(2) -.0225(18) -.0011(16) .0025(17)
C105 .046(2) .070(3) .046(2) -.038(2) -.0135(17) .0068(18)
Li1 .039(3) .041(3) .037(3) -.016(2) -.002(2) -.003(2)
Li2 .050(4) .091(4) .032(3) -.044(3) -.008(3) .003(3)

loop_
_atom_type_symbol
_atom_type_description
_atom_type_scat_dispersion_real
_atom_type_scat_dispersion_imag
_atom_type_scat_source
C C .0033 .0016 'International Tables Vol C Tables 4.2.6.8 and 6.1.1.4'
H H .0000 .0000 'International Tables Vol C Tables 4.2.6.8 and 6.1.1.4'
B B .0013 .0007 'International Tables Vol C Tables 4.2.6.8 and 6.1.1.4'
N N .0061 .0033 'International Tables Vol C Tables 4.2.6.8 and 6.1.1.4'
F F .0171 .0103 'International Tables Vol C Tables 4.2.6.8 and 6.1.1.4'
Al Al .0645 .0514 'International Tables Vol C Tables 4.2.6.8 and 6.1.1.4'
Cl Cl .1484 .1585 'International Tables Vol C Tables 4.2.6.8 and 6.1.1.4'
Li Li -.0003 .0001 'International Tables Vol C Tables 4.2.6.8 and 6.1.1.4'

loop_
_geom_angle_atom_site_label_1
_geom_angle_atom_site_label_2
_geom_angle_atom_site_label_3
_geom_angle_site_symmetry_1
_geom_angle_site_symmetry_3
_geom_angle
N1 Al N2 . . 97.79(10)
N1 Al C1 . . 113.96(11)
N2 Al C1 . . 115.94(12)
N1 Al Cl . . 106.90(8)
N2 Al Cl . . 106.44(8)
C1 Al Cl . . 114.22(10)
Al Cl Li1 . 1_655 130.96(7)
C21 F21 Li2 . . 106.51(15)
C22 F22 Li2 . . 125.60(16)
C24 F24 Li1 . 2_556 118.02(16)
C25 F25 Li1 . 2_556 115.09(16)
C36 F36 Li1 . . 119.49(16)
C37 F37 Li1 . . 111.95(15)
C57 F57 Li2 . . 106.91(16)
C58 F58 Li2 . . 128.14(17)
C62 F62 Li1 . 1_655 143.5(2)
C2 N1 C5 . . 118.3(2)
C2 N1 Al . . 121.5(2)
C5 N1 Al . . 120.09(17)
C4 N2 C11 . . 118.2(2)
C4 N2 Al . . 121.75(19)
C11 N2 Al . . 119.95(17)
C23 B1 C29 . . 114.7(2)
C23 B1 C35 . . 112.7(2)
C29 B1 C35 . . 102.3(2)
C23 B1 C17 . . 101.3(2)
C29 B1 C17 . . 112.3(2)
C35 B1 C17 . . 114.1(2)
C41 B2 C47 . . 101.4(2)
C41 B2 C53 . . 113.3(2)
C47 B2 C53 . . 113.3(2)
C41 B2 C59 . . 113.7(2)
C47 B2 C59 . . 112.9(2)
C53 B2 C59 . . 102.7(2)
N1 C2 C3 . . 125.9(3)
C4 C3 C2 . . 125.0(3)
N2 C4 C3 . . 125.3(3)
C10 C5 C6 . . 119.1(3)
C10 C5 N1 . . 119.8(3)
C6 C5 N1 . . 121.0(3)
C7 C6 C5 . . 120.0(3)
C8 C7 C6 . . 120.6(3)
C7 C8 C9 . . 120.0(3)
C8 C9 C10 . . 120.1(3)
C9 C10 C5 . . 120.1(3)
C16 C11 C12 . . 119.4(3)
C16 C11 N2 . . 121.9(2)
C12 C11 N2 . . 118.7(2)
C13 C12 C11 . . 120.3(3)
C12 C13 C14 . . 120.2(3)
C15 C14 C13 . . 119.6(3)
C14 C15 C16 . . 120.9(3)
C15 C16 C11 . . 119.6(3)
C22 C17 C18 . . 111.0(2)
C22 C17 B1 . . 128.1(2)
C18 C17 B1 . . 120.4(2)
F18 C18 C19 . . 116.5(2)
F18 C18 C17 . . 117.9(2)
C19 C18 C17 . . 125.6(2)
F19 C19 C18 . . 120.9(2)
F19 C19 C20 . . 119.4(2)
C18 C19 C20 . . 119.7(2)
F20 C20 C19 . . 121.7(2)
F20 C20 C21 . . 120.5(2)
C19 C20 C21 . . 117.8(2)
C22 C21 F21 . . 119.9(2)
C22 C21 C20 . . 120.0(2)
F21 C21 C20 . . 120.1(2)
C21 C22 F22 . . 113.5(2)
C21 C22 C17 . . 125.9(2)
F22 C22 C17 . . 120.6(2)
C24 C23 C28 . . 112.0(2)
C24 C23 B1 . . 128.5(2)
C28 C23 B1 . . 119.0(2)
C25 C24 F24 . . 113.8(2)
C25 C24 C23 . . 124.8(3)
F24 C24 C23 . . 121.4(2)
F25 C25 C24 . . 119.0(2)
F25 C25 C26 . . 120.4(2)
C24 C25 C26 . . 120.7(3)
F26 C26 C25 . . 120.8(3)
F26 C26 C27 . . 121.1(3)
C25 C26 C27 . . 118.1(3)
F27 C27 C26 . . 120.7(3)
F27 C27 C28 . . 120.0(3)
C26 C27 C28 . . 119.3(3)
F28 C28 C27 . . 116.1(2)
F28 C28 C23 . . 118.7(2)
C27 C28 C23 . . 125.2(3)
C34 C29 C30 . . 112.9(2)
C34 C29 B1 . . 128.3(2)
C30 C29 B1 . . 118.8(2)
F30 C30 C31 . . 115.9(2)
F30 C30 C29 . . 119.1(2)
C31 C30 C29 . . 125.0(3)
F31 C31 C30 . . 120.7(2)
F31 C31 C32 . . 120.4(2)
C30 C31 C32 . . 118.9(3)
F32 C32 C33 . . 121.5(3)
F32 C32 C31 . . 119.0(3)
C33 C32 C31 . . 119.5(3)
F33 C33 C32 . . 120.2(2)
F33 C33 C34 . . 120.4(3)
C32 C33 C34 . . 119.5(3)
F34 C34 C29 . . 120.6(2)
F34 C34 C33 . . 115.1(2)
C29 C34 C33 . . 124.2(3)
C36 C35 C40 . . 112.3(2)
C36 C35 B1 . . 127.8(2)
C40 C35 B1 . . 119.2(2)
F36 C36 C37 . . 113.6(2)
F36 C36 C35 . . 122.0(2)
C37 C36 C35 . . 124.4(2)
F37 C37 C38 . . 120.5(2)
F37 C37 C36 . . 118.8(2)
C38 C37 C36 . . 120.7(2)
F38 C38 C37 . . 120.1(2)
F38 C38 C39 . . 121.4(2)
C37 C38 C39 . . 118.5(2)
F39 C39 C38 . . 120.1(2)
F39 C39 C40 . . 120.9(2)
C38 C39 C40 . . 119.0(2)
F40 C40 C39 . . 116.2(2)
F40 C40 C35 . . 118.8(2)
C39 C40 C35 . . 125.0(2)
C46 C41 C42 . . 112.6(2)
C46 C41 B2 . . 127.5(2)
C42 C41 B2 . . 119.6(2)
F42 C42 C43 . . 116.4(2)
F42 C42 C41 . . 118.4(2)
C43 C42 C41 . . 125.3(2)
F43 C43 C42 . . 120.7(2)
F43 C43 C44 . . 120.2(3)
C42 C43 C44 . . 119.1(3)
F44 C44 C43 . . 120.0(3)
F44 C44 C45 . . 121.2(3)
C43 C44 C45 . . 118.7(3)
F45 C45 C44 . . 119.8(3)
F45 C45 C46 . . 120.2(3)
C44 C45 C46 . . 120.0(3)
F46 C46 C45 . . 114.5(2)
F46 C46 C41 . . 121.2(2)
C45 C46 C41 . . 124.3(3)
C52 C47 C48 . . 112.1(2)
C52 C47 B2 . . 119.7(2)
C48 C47 B2 . . 127.6(2)
F48 C48 C49 . . 114.6(2)
F48 C48 C47 . . 120.6(2)
C49 C48 C47 . . 124.8(3)
F49 C49 C50 . . 119.7(3)
F49 C49 C48 . . 120.6(3)
C50 C49 C48 . . 119.7(3)
F50 C50 C49 . . 120.5(3)
F50 C50 C51 . . 121.2(3)
C49 C50 C51 . . 118.3(3)
F51 C51 C52 . . 120.3(3)
F51 C51 C50 . . 119.6(3)
C52 C51 C50 . . 120.1(3)
C51 C52 F52 . . 116.4(3)
C51 C52 C47 . . 125.0(3)
F52 C52 C47 . . 118.6(2)
C58 C53 C54 . . 111.6(2)
C58 C53 B2 . . 128.0(2)
C54 C53 B2 . . 120.1(2)
F54 C54 C55 . . 116.5(2)
F54 C54 C53 . . 118.6(2)
C55 C54 C53 . . 124.9(3)
F55 C55 C56 . . 119.5(3)
F55 C55 C54 . . 120.6(3)
C56 C55 C54 . . 119.8(3)
F56 C56 C57 . . 121.3(3)
F56 C56 C55 . . 120.7(3)
C57 C56 C55 . . 117.9(3)
F57 C57 C56 . . 121.2(3)
F57 C57 C58 . . 119.0(3)
C56 C57 C58 . . 119.8(3)
C57 C58 C53 . . 125.9(3)
C57 C58 F58 . . 113.5(2)
C53 C58 F58 . . 120.6(2)
C64 C59 C60 . . 112.7(2)
C64 C59 B2 . . 127.1(2)
C60 C59 B2 . . 120.1(2)
F60 C60 C61 . . 115.7(3)
F60 C60 C59 . . 119.0(2)
C61 C60 C59 . . 125.3(3)
F61 C61 C62 . . 120.6(3)
F61 C61 C60 . . 121.4(3)
C62 C61 C60 . . 118.0(3)
C63 C62 C61 . . 120.2(3)
C63 C62 F62 . . 120.1(3)
C61 C62 F62 . . 119.7(3)
F63 C63 C62 . . 119.6(3)
F63 C63 C64 . . 121.2(3)
C62 C63 C64 . . 119.2(3)
F64 C64 C59 . . 121.0(2)
F64 C64 C63 . . 114.6(3)
C59 C64 C63 . . 124.4(3)
C105 C100 C101 . . 120.2(3)
C105 C100 Li2 . 1_655 75.84(17)
C101 C100 Li2 . 1_655 74.5(2)
C102 C101 C100 . . 120.1(3)
C102 C101 Li2 . 1_655 76.8(2)
C100 C101 Li2 . 1_655 72.9(2)
C103 C102 C101 . . 119.4(3)
C103 C102 Li2 . 1_655 74.96(19)
C101 C102 Li2 . 1_655 71.7(2)
C102 C103 C104 . . 120.4(3)
C102 C103 Li2 . 1_655 74.09(19)
C104 C103 Li2 . 1_655 73.20(19)
C105 C104 C103 . . 120.6(3)
C105 C104 Li2 . 1_655 73.21(16)
C103 C104 Li2 . 1_655 75.46(19)
C100 C105 C104 . . 119.2(3)
C100 C105 Li2 . 1_655 72.39(17)
C104 C105 Li2 . 1_655 75.14(17)
F36 Li1 F62 . 1_455 97.83(12)
F36 Li1 F24 . 2_556 99.97(11)
F62 Li1 F24 1_455 2_556 148.36(14)
F36 Li1 F25 . 2_556 147.14(14)
F62 Li1 F25 1_455 2_556 77.63(10)
F24 Li1 F25 2_556 2_556 73.21(9)
F36 Li1 F37 . . 72.75(10)
F62 Li1 F37 1_455 . 79.71(10)
F24 Li1 F37 2_556 . 80.89(10)
F25 Li1 F37 2_556 . 74.42(9)
F36 Li1 Cl . 1_455 96.96(10)
F62 Li1 Cl 1_455 1_455 111.47(11)
F24 Li1 Cl 2_556 1_455 92.10(10)
F25 Li1 Cl 2_556 1_455 115.13(12)
F37 Li1 Cl . 1_455 166.15(13)
F58 Li2 F22 . . 98.64(12)
F58 Li2 F21 . . 79.32(10)
F22 Li2 F21 . . 71.43(9)
F58 Li2 F57 . . 72.17(10)
F22 Li2 F57 . . 82.43(10)
F21 Li2 F57 . . 137.61(12)
F58 Li2 C100 . 1_455 139.96(14)
F22 Li2 C100 . 1_455 109.01(14)
F21 Li2 C100 . 1_455 136.39(13)
F57 Li2 C100 . 1_455 83.16(11)
F58 Li2 C101 . 1_455 110.84(14)
F22 Li2 C101 . 1_455 140.03(17)
F21 Li2 C101 . 1_455 138.78(15)
F57 Li2 C101 . 1_455 81.67(12)
C100 Li2 C101 1_455 1_455 32.65(11)
F58 Li2 C105 . 1_455 166.29(8)
F22 Li2 C105 . 1_455 95.07(8)
F21 Li2 C105 . 1_455 105.35(7)
F57 Li2 C105 . 1_455 109.78(7)
C100 Li2 C105 1_455 1_455 31.77(9)
C101 Li2 C105 1_455 1_455 57.11(10)
F58 Li2 C104 . 1_455 141.10(14)
F22 Li2 C104 . 1_455 106.50(13)
F21 Li2 C104 . 1_455 81.14(11)
F57 Li2 C104 . 1_455 139.42(13)
C100 Li2 C104 1_455 1_455 56.36(12)
C101 Li2 C104 1_455 1_455 66.02(13)
C105 Li2 C104 1_455 1_455 31.64(9)
F58 Li2 C102 . 1_455 100.05(13)
F22 Li2 C102 . 1_455 161.01(15)
F21 Li2 C102 . 1_455 108.85(13)
F57 Li2 C102 . 1_455 106.54(13)
C100 Li2 C102 1_455 1_455 57.00(13)
C101 Li2 C102 1_455 1_455 31.57(11)
C105 Li2 C102 1_455 1_455 66.28(10)
C104 Li2 C102 1_455 1_455 55.79(11)
F58 Li2 C103 . 1_455 112.60(14)
F22 Li2 C103 . 1_455 135.07(15)
F21 Li2 C103 . 1_455 83.18(11)
F57 Li2 C103 . 1_455 136.61(13)
C100 Li2 C103 1_455 1_455 66.03(12)
C101 Li2 C103 1_455 1_455 55.78(12)
C105 Li2 C103 1_455 1_455 56.22(9)
C104 Li2 C103 1_455 1_455 31.35(10)
C102 Li2 C103 1_455 1_455 30.95(10)

loop_
_geom_bond_atom_site_label_1
_geom_bond_atom_site_label_2
_geom_bond_site_symmetry_2
_geom_bond_distance
_geom_bond_publ_flag
Al N1 . 1.882(2) yes
Al N2 . 1.885(2) yes
Al C1 . 1.924(3) yes
Al Cl . 2.2136(11) yes
Cl Li1 1_655 2.338(3) yes
F18 C18 . 1.359(3) ?
F19 C19 . 1.345(3) ?
F20 C20 . 1.340(3) ?
F21 C21 . 1.365(3) ?
F21 Li2 . 2.436(3) yes
F22 C22 . 1.390(3) ?
F22 Li2 . 1.956(3) yes
F24 C24 . 1.376(3) ?
F24 Li1 2_556 2.165(3) yes
F25 C25 . 1.365(3) ?
F25 Li1 2_556 2.179(3) yes
F26 C26 . 1.338(3) ?
F27 C27 . 1.344(3) ?
F28 C28 . 1.352(3) ?
F30 C30 . 1.360(3) ?
F31 C31 . 1.351(3) ?
F32 C32 . 1.349(3) ?
F33 C33 . 1.343(3) ?
F34 C34 . 1.357(3) ?
F36 C36 . 1.370(3) ?
F36 Li1 . 2.100(3) yes
F37 C37 . 1.365(3) ?
F37 Li1 . 2.246(3) yes
F38 C38 . 1.341(3) ?
F39 C39 . 1.340(3) ?
F40 C40 . 1.353(3) ?
F42 C42 . 1.361(3) ?
F43 C43 . 1.345(3) ?
F44 C44 . 1.341(3) ?
F45 C45 . 1.350(3) ?
F46 C46 . 1.360(3) ?
F48 C48 . 1.353(3) ?
F49 C49 . 1.349(3) ?
F50 C50 . 1.344(3) ?
F51 C51 . 1.355(3) ?
F52 C52 . 1.367(3) ?
F54 C54 . 1.354(3) ?
F55 C55 . 1.347(3) ?
F56 C56 . 1.339(3) ?
F57 C57 . 1.358(3) ?
F57 Li2 . 2.436(3) yes
F58 C58 . 1.386(3) ?
F58 Li2 . 1.895(3) yes
F60 C60 . 1.365(3) ?
F61 C61 . 1.350(3) ?
F62 C62 . 1.370(3) ?
F62 Li1 1_655 2.113(3) yes
F63 C63 . 1.352(3) ?
F64 C64 . 1.357(3) ?
N1 C2 . 1.330(3) ?
N1 C5 . 1.431(3) ?
N2 C4 . 1.334(3) ?
N2 C11 . 1.438(3) ?
B1 C23 . 1.651(4) ?
B1 C29 . 1.655(4) ?
B1 C35 . 1.655(4) ?
B1 C17 . 1.657(4) ?
B2 C41 . 1.648(4) ?
B2 C47 . 1.657(4) ?
B2 C53 . 1.655(4) ?
B2 C59 . 1.656(4) ?
C2 C3 . 1.378(4) ?
C3 C4 . 1.388(4) ?
C5 C10 . 1.389(4) ?
C5 C6 . 1.390(4) ?
C6 C7 . 1.376(4) ?
C7 C8 . 1.369(4) ?
C8 C9 . 1.377(4) ?
C9 C10 . 1.380(4) ?
C11 C16 . 1.382(4) ?
C11 C12 . 1.391(4) ?
C12 C13 . 1.379(4) ?
C13 C14 . 1.376(4) ?
C14 C15 . 1.378(4) ?
C15 C16 . 1.382(4) ?
C17 C22 . 1.385(3) ?
C17 C18 . 1.399(3) ?
C18 C19 . 1.366(3) ?
C19 C20 . 1.370(4) ?
C20 C21 . 1.379(4) ?
C21 C22 . 1.358(3) ?
C23 C24 . 1.381(4) ?
C23 C28 . 1.397(4) ?
C24 C25 . 1.372(4) ?
C25 C26 . 1.367(4) ?
C26 C27 . 1.373(4) ?
C27 C28 . 1.381(4) ?
C29 C34 . 1.385(3) ?
C29 C30 . 1.388(4) ?
C30 C31 . 1.374(4) ?
C31 C32 . 1.375(4) ?
C32 C33 . 1.360(4) ?
C33 C34 . 1.387(4) ?
C35 C36 . 1.381(3) ?
C35 C40 . 1.395(3) ?
C36 C37 . 1.374(4) ?
C37 C38 . 1.362(4) ?
C38 C39 . 1.370(3) ?
C39 C40 . 1.384(4) ?
C41 C46 . 1.386(3) ?
C41 C42 . 1.394(4) ?
C42 C43 . 1.370(4) ?
C43 C44 . 1.370(4) ?
C44 C45 . 1.378(4) ?
C45 C46 . 1.372(4) ?
C47 C52 . 1.390(4) ?
C47 C48 . 1.393(3) ?
C48 C49 . 1.372(4) ?
C49 C50 . 1.368(4) ?
C50 C51 . 1.372(4) ?
C51 C52 . 1.360(4) ?
C53 C58 . 1.373(4) ?
C53 C54 . 1.394(4) ?
C54 C55 . 1.372(4) ?
C55 C56 . 1.380(4) ?
C56 C57 . 1.360(4) ?
C57 C58 . 1.376(4) ?
C59 C64 . 1.382(4) ?
C59 C60 . 1.385(4) ?
C60 C61 . 1.377(4) ?
C61 C62 . 1.370(4) ?
C62 C63 . 1.361(4) ?
C63 C64 . 1.378(4) ?
C100 C105 . 1.366(4) ?
C100 C101 . 1.396(5) ?
C100 Li2 1_655 2.473(4) yes
C101 C102 . 1.376(5) ?
C101 Li2 1_655 2.494(4) yes
C102 C103 . 1.368(4) ?
C102 Li2 1_655 2.558(4) yes
C103 C104 . 1.380(4) ?
C103 Li2 1_655 2.569(4) yes
C104 C105 . 1.379(4) ?
C104 Li2 1_655 2.540(4) yes
C105 Li2 1_655 2.5163 yes
Li1 F62 1_455 2.113(3) ?
Li1 F24 2_556 2.165(3) ?
Li1 F25 2_556 2.179(3) ?
Li1 Cl 1_455 2.338(3) ?
Li2 C100 1_455 2.473(4) ?
Li2 C101 1_455 2.494(4) ?
Li2 C105 1_455 2.5163 ?
Li2 C104 1_455 2.540(4) ?
Li2 C102 1_455 2.558(4) ?
Li2 C103 1_455 2.569(4) ?
